data_4331850
loop_
_publ_author_name
'Spijksma, Gerald I.'
'Bouwmeester, Henny J. M.'
'Blank, Dave H. A.'
'Fischer, Andreas'
'Henry, Marc'
'Kessler, Vadim G.'

_publ_section_title
;
 Chemistry of 2,2,6,6,-Tetramethyl-3,5-heptanedione (Hthd) Modification of
 Zirconium and Hafnium Propoxide Precursors
;
_journal_issue 13
_journal_name_full 'Inorganic Chemistry'
_journal_page_first 4938
_journal_page_last 4950
_journal_paper_doi 10.1021/ic051674j
_journal_volume 45
_journal_year 2006
_chemical_formula_sum 'C50 H92 Hf2 O12'
_chemical_formula_weight 1242.22
_chemical_name_systematic
; 
 ? 
;
_space_group_IT_number 14
_symmetry_cell_setting monoclinic
_symmetry_space_group_name_Hall '-P 2yn'
_symmetry_space_group_name_H-M 'P 1 21/n 1'
_atom_sites_solution_hydrogens geom
_atom_sites_solution_primary direct
_atom_sites_solution_secondary difmap
_audit_creation_method SHELXL-97
_cell_angle_alpha 90.00
_cell_angle_beta 102.553(9)
_cell_angle_gamma 90.00
_cell_formula_units_Z 2
_cell_length_a 10.714(4)
_cell_length_b 20.285(8)
_cell_length_c 14.321(6)
_cell_measurement_reflns_used 922(I>6sigma(I))
_cell_measurement_temperature 295(2)
_cell_measurement_theta_max 21.00
_cell_measurement_theta_min 1.77
_cell_volume 3038(2)
_computing_cell_refinement 'Bruker SAINTPLUS'
_computing_data_collection 'Bruker SMART'
_computing_data_reduction 'Bruker SAINTPLUS'
_computing_molecular_graphics 'Bruker SHELXTL-NT'
_computing_publication_material 'Bruker SHELXTL-NT'
_computing_structure_refinement 'SHELXL-97 (Sheldrick, 1997)'
_computing_structure_solution 'SHELXS-97 (Sheldrick, 1990)'
_diffrn_ambient_temperature 295(2)
_diffrn_measured_fraction_theta_full 0.996
_diffrn_measured_fraction_theta_max 0.996
_diffrn_measurement_device_type 'Bruker SMART CCD 1k'
_diffrn_measurement_method 'Bruker SMART'
_diffrn_radiation_monochromator graphite
_diffrn_radiation_source 'fine-focus sealed tube'
_diffrn_radiation_type MoK\a
_diffrn_radiation_wavelength 0.71073
_diffrn_reflns_av_R_equivalents 0.0536
_diffrn_reflns_av_sigmaI/netI 0.0560
_diffrn_reflns_limit_h_max 10
_diffrn_reflns_limit_h_min -10
_diffrn_reflns_limit_k_max 19
_diffrn_reflns_limit_k_min -20
_diffrn_reflns_limit_l_max 14
_diffrn_reflns_limit_l_min -14
_diffrn_reflns_number 10029
_diffrn_reflns_theta_full 21.00
_diffrn_reflns_theta_max 21.00
_diffrn_reflns_theta_min 1.77
_exptl_absorpt_coefficient_mu 3.464
_exptl_absorpt_correction_T_max 0.8739
_exptl_absorpt_correction_T_min 0.4230
_exptl_absorpt_correction_type empirical
_exptl_absorpt_process_details 'Bruker SADABS'
_exptl_crystal_colour colorless
_exptl_crystal_density_diffrn 1.358
_exptl_crystal_density_meas ?
_exptl_crystal_density_method 'not measured'
_exptl_crystal_description needle
_exptl_crystal_F_000 1264
_exptl_crystal_size_max 0.30
_exptl_crystal_size_mid 0.08
_exptl_crystal_size_min 0.04
_refine_diff_density_max 0.670
_refine_diff_density_min -0.731
_refine_diff_density_rms 0.112
_refine_ls_extinction_method none
_refine_ls_goodness_of_fit_ref 1.083
_refine_ls_hydrogen_treatment mixed
_refine_ls_matrix_type full
_refine_ls_number_parameters 242
_refine_ls_number_reflns 3241
_refine_ls_number_restraints 5
_refine_ls_restrained_S_all 1.082
_refine_ls_R_factor_all 0.0954
_refine_ls_R_factor_gt 0.0590
_refine_ls_shift/su_max 0.001
_refine_ls_shift/su_mean 0.000
_refine_ls_structure_factor_coef Fsqd
_refine_ls_weighting_details 'calc w=1/[\s^2^(Fo^2^)+(0.0656P)^2^+12.9572P] where P=(Fo^2^+2Fc^2^)/3'
_refine_ls_weighting_scheme calc
_refine_ls_wR_factor_gt 0.1300
_refine_ls_wR_factor_ref 0.1416
_reflns_number_gt 2243
_reflns_number_total 3241
_reflns_threshold_expression >2sigma(I)
_cod_data_source_file ic051674jsup6.cif
_cod_data_source_block hthd32m
_cod_depositor_comments
;
The following automatic conversions were performed:

'_symmetry_cell_setting' value 'Monoclinic' changed to 'monoclinic'
according to /home/saulius/struct/CIF-dictionaries/cif_core.dic
dictionary named 'cif_core.dic' version 2.4.2 from
2011-04-26.

'_exptl_absorpt_correction_type' value 'Empirical'
changed to 'empirical' according to
/home/saulius/struct/CIF-dictionaries/cif_core.dic dictionary named
'cif_core.dic' version 2.4.2 from 2011-04-26.

Automatic conversion script
Id: cif_fix_values 1891 2012-01-12 08:04:46Z andrius 

The following automatic conversions were performed:

'_exptl_crystal_density_meas' value 'not measured' was changed to '?'
- the value is perceived as not measured.

Automatic conversion script
Id: cif_fix_values 3008 2015-01-20 13:52:24Z robertas 
;
_cod_original_sg_symbol_H-M P2(1)/n
_cod_database_code 4331850

loop_
_symmetry_equiv_pos_as_xyz
'x, y, z'
'-x+1/2, y+1/2, -z+1/2'
'-x, -y, -z'
'x-1/2, -y-1/2, z-1/2'

loop_
_atom_site_label
_atom_site_type_symbol
_atom_site_fract_x
_atom_site_fract_y
_atom_site_fract_z
_atom_site_U_iso_or_equiv
_atom_site_adp_type
_atom_site_occupancy
_atom_site_symmetry_multiplicity
_atom_site_calc_flag
_atom_site_refinement_flags
Hf1 Hf 0.09049(6) 0.04123(3) 0.10240(4) 0.0639(3) Uani 1 1 d D
O1 O 0.0889(8) -0.0284(5) -0.0090(6) 0.064(3) Uani 1 1 d D
O2 O 0.0419(9) -0.0289(5) 0.1975(7) 0.071(3) Uani 1 1 d .
O3 O -0.0439(9) 0.1003(5) 0.1562(7) 0.074(3) Uani 1 1 d .
O4 O 0.2643(9) -0.0147(5) 0.1382(7) 0.076(3) Uani 1 1 d .
O5 O 0.1504(9) 0.1122(5) 0.0393(7) 0.084(3) Uani 1 1 d .
O6 O 0.1979(9) 0.0849(5) 0.2359(6) 0.079(3) Uani 1 1 d .
C1A C 0.209(3) 0.1688(16) 0.012(2) 0.177(10) Uiso 1 1 d .
C2A C 0.345(3) 0.1678(13) 0.049(2) 0.200(12) Uiso 1 1 d .
H2A1 H 0.3811 0.2088 0.0344 0.300 Uiso 1 1 calc R
H2A2 H 0.3819 0.1321 0.0205 0.300 Uiso 1 1 calc R
H2A3 H 0.3620 0.1619 0.1172 0.300 Uiso 1 1 calc R
C3A C 0.136(3) 0.2206(15) 0.034(2) 0.217(13) Uiso 1 1 d .
H3A1 H 0.0474 0.2115 0.0098 0.325 Uiso 1 1 calc R
H3A2 H 0.1594 0.2605 0.0058 0.325 Uiso 1 1 calc R
H3A3 H 0.1523 0.2259 0.1024 0.325 Uiso 1 1 calc R
C101 C 0.017(2) -0.0980(10) 0.3235(15) 0.114(6) Uiso 1 1 d .
C102 C 0.295(2) 0.1295(12) 0.3783(17) 0.134(7) Uiso 1 1 d .
C103 C -0.180(2) 0.1565(11) 0.2349(16) 0.122(7) Uiso 1 1 d .
C104 C 0.435(2) -0.0829(11) 0.1977(15) 0.117(6) Uiso 1 1 d .
C6A C 0.106(2) -0.0709(12) 0.2545(18) 0.050(6) Uiso 0.50 1 d P
C2 C 0.226(2) -0.0867(11) 0.2605(15) 0.041(6) Uiso 0.50 1 d P
C125 C 0.244(6) 0.110(3) 0.447(5) 0.19(2) Uiso 0.50 1 d P
C4 C 0.051(2) 0.1462(11) 0.3002(17) 0.052(6) Uiso 0.50 1 d P
C8A C 0.168(2) 0.1205(12) 0.3005(17) 0.048(6) Uiso 0.50 1 d P
C5B C 0.290(2) -0.0657(12) 0.2063(17) 0.044(6) Uiso 0.50 1 d P
C7B C -0.050(2) 0.1380(12) 0.2265(18) 0.048(6) Uiso 0.50 1 d P
C121 C 0.257(3) 0.1823(17) 0.452(2) 0.099(11) Uiso 0.50 1 d P
C111 C -0.076(6) -0.145(3) 0.253(4) 0.147(18) Uiso 0.50 1 d P
C122 C 0.404(4) 0.145(2) 0.343(3) 0.129(14) Uiso 0.50 1 d P
C146 C -0.186(3) 0.2032(17) 0.319(2) 0.091(10) Uiso 0.50 1 d P
C136 C 0.500(5) -0.057(3) 0.103(4) 0.159(18) Uiso 0.50 1 d P
C141 C -0.120(7) 0.213(4) 0.266(6) 0.25(3) Uiso 0.50 1 d P
C134 C 0.396(4) -0.145(2) 0.152(3) 0.120(14) Uiso 0.50 1 d P
C123 C 0.446(5) 0.101(3) 0.416(4) 0.162(18) Uiso 0.50 1 d P
C5A C 0.351(4) -0.0254(19) 0.197(3) 0.096(11) Uiso 0.50 1 d PD
C131 C 0.510(5) -0.035(2) 0.179(4) 0.150(17) Uiso 0.50 1 d P
C114 C -0.025(7) -0.046(3) 0.383(5) 0.21(3) Uiso 0.50 1 d P
C112 C -0.134(6) -0.105(3) 0.275(5) 0.19(2) Uiso 0.50 1 d P
C113 C -0.111(10) -0.077(5) 0.353(9) 0.30(5) Uiso 0.50 1 d P
C3 C -0.090(4) 0.026(2) 0.283(3) 0.131(14) Uiso 0.50 1 d P
C6B C -0.012(4) -0.0277(19) 0.258(3) 0.108(12) Uiso 0.50 1 d P
C132 C 0.554(7) -0.065(3) 0.284(5) 0.22(3) Uiso 0.50 1 d P
C124 C 0.316(4) 0.064(2) 0.438(3) 0.122(14) Uiso 0.50 1 d P
C8B C 0.325(5) 0.070(3) 0.292(4) 0.165(19) Uiso 0.50 1 d PD
C7A C -0.086(4) 0.091(2) 0.224(3) 0.100(11) Uiso 0.50 1 d P
C143 C -0.283(4) 0.1061(18) 0.218(3) 0.109(12) Uiso 0.50 1 d P
C142 C -0.211(3) 0.2112(18) 0.142(3) 0.100(11) Uiso 0.50 1 d P
C116 C 0.026(6) -0.169(3) 0.291(4) 0.18(2) Uiso 0.50 1 d P
C135 C 0.423(3) -0.118(2) 0.106(3) 0.102(11) Uiso 0.50 1 d P
C145 C -0.229(5) 0.124(3) 0.329(4) 0.175(19) Uiso 0.50 1 d P
C126 C 0.347(4) 0.193(2) 0.337(3) 0.128(14) Uiso 0.50 1 d P
C1 C 0.403(6) 0.017(3) 0.274(4) 0.49(4) Uiso 1 1 d D
C144 C -0.279(5) 0.156(2) 0.148(4) 0.31(2) Uiso 1 1 d .
C115 C 0.119(4) -0.105(2) 0.419(3) 0.31(2) Uiso 1 1 d .
C133 C 0.477(4) -0.129(2) 0.286(3) 0.263(16) Uiso 1 1 d .
H1 H 0.161(11) -0.052(9) 0.001(10) 0.25(14) Uiso 1 1 d D

loop_
_atom_site_aniso_label
_atom_site_aniso_U_11
_atom_site_aniso_U_22
_atom_site_aniso_U_33
_atom_site_aniso_U_23
_atom_site_aniso_U_13
_atom_site_aniso_U_12
Hf1 0.0651(4) 0.0714(4) 0.0513(4) -0.0052(4) 0.0039(3) 0.0055(4)
O1 0.055(6) 0.082(7) 0.048(5) -0.028(5) -0.002(4) 0.011(5)
O2 0.065(6) 0.088(7) 0.062(6) 0.002(5) 0.015(5) 0.011(5)
O3 0.069(6) 0.084(7) 0.067(6) -0.022(5) 0.011(5) 0.004(5)
O4 0.065(6) 0.089(7) 0.067(6) -0.016(5) -0.004(5) 0.022(5)
O5 0.083(7) 0.070(7) 0.099(8) 0.004(6) 0.020(6) 0.002(6)
O6 0.063(6) 0.106(8) 0.061(6) -0.030(6) -0.003(5) 0.006(6)

loop_
_atom_type_symbol
_atom_type_description
_atom_type_scat_dispersion_real
_atom_type_scat_dispersion_imag
_atom_type_scat_source
C C 0.0033 0.0016 'International Tables Vol C Tables 4.2.6.8 and 6.1.1.4'
H H 0.0000 0.0000 'International Tables Vol C Tables 4.2.6.8 and 6.1.1.4'
O O 0.0106 0.0060 'International Tables Vol C Tables 4.2.6.8 and 6.1.1.4'
Hf Hf -0.5830 6.1852 'International Tables Vol C Tables 4.2.6.8 and 6.1.1.4'

loop_
_geom_angle_atom_site_label_1
_geom_angle_atom_site_label_2
_geom_angle_atom_site_label_3
_geom_angle
_geom_angle_site_symmetry_1
_geom_angle_site_symmetry_3
O5 Hf1 O1 98.5(4) . 3
O5 Hf1 O2 168.9(4) . .
O1 Hf1 O2 90.4(4) 3 .
O5 Hf1 O1 95.5(4) . .
O1 Hf1 O1 65.4(4) 3 .
O2 Hf1 O1 94.2(4) . .
O5 Hf1 O3 94.1(4) . .
O1 Hf1 O3 72.8(3) 3 .
O2 Hf1 O3 82.3(4) . .
O1 Hf1 O3 138.1(3) . .
O5 Hf1 O4 98.6(4) . .
O1 Hf1 O4 135.4(3) 3 .
O2 Hf1 O4 79.2(4) . .
O1 Hf1 O4 72.2(3) . .
O3 Hf1 O4 145.7(4) . .
O5 Hf1 O6 86.6(4) . .
O1 Hf1 O6 146.9(3) 3 .
O2 Hf1 O6 82.3(4) . .
O1 Hf1 O6 147.0(3) . .
O3 Hf1 O6 74.2(3) . .
O4 Hf1 O6 75.0(3) . .
O5 Hf1 Hf1 98.3(3) . 3
O1 Hf1 Hf1 32.9(2) 3 3
O2 Hf1 Hf1 92.8(3) . 3
O1 Hf1 Hf1 32.5(2) . 3
O3 Hf1 Hf1 105.7(2) . 3
O4 Hf1 Hf1 103.8(2) . 3
O6 Hf1 Hf1 175.0(3) . 3
Hf1 O1 Hf1 114.6(4) 3 .
C6B O2 C6A 80(2) . .
C6B O2 Hf1 135(2) . .
C6A O2 Hf1 133.5(13) . .
C7A O3 C7B 49.2(19) . .
C7A O3 Hf1 128(2) . .
C7B O3 Hf1 140.4(12) . .
C5A O4 C5B 48.4(19) . .
C5A O4 Hf1 144(2) . .
C5B O4 Hf1 125.9(12) . .
C1A O5 Hf1 167.7(14) . .
C8A O6 C8B 94(3) . .
C8A O6 Hf1 134.3(12) . .
C8B O6 Hf1 130(2) . .
C3A C1A O5 104(3) . .
C3A C1A C2A 120(3) . .
O5 C1A C2A 111(2) . .
C114 C101 C116 153(4) . .
C114 C101 C115 79(3) . .
C116 C101 C115 96(3) . .
C114 C101 C111 125(4) . .
C116 C101 C111 46(3) . .
C115 C101 C111 137(3) . .
C114 C101 C113 43(4) . .
C116 C101 C113 117(5) . .
C115 C101 C113 106(5) . .
C111 C101 C113 83(5) . .
C114 C101 C6A 114(3) . .
C116 C101 C6A 93(3) . .
C115 C101 C6A 100(2) . .
C111 C101 C6A 101(2) . .
C113 C101 C6A 138(4) . .
C114 C101 C112 85(4) . .
C116 C101 C112 85(3) . .
C115 C101 C112 144(3) . .
C111 C101 C112 40(3) . .
C113 C101 C112 45(4) . .
C6A C101 C112 116(3) . .
C114 C101 C6B 71(3) . .
C116 C101 C6B 130(3) . .
C115 C101 C6B 125(3) . .
C111 C101 C6B 98(3) . .
C113 C101 C6B 82(4) . .
C6A C101 C6B 55.6(18) . .
C112 C101 C6B 78(3) . .
C125 C102 C122 150(4) . .
C125 C102 C126 141(4) . .
C122 C102 C126 45(2) . .
C125 C102 C8A 94(3) . .
C122 C102 C8A 116(3) . .
C126 C102 C8A 99(2) . .
C125 C102 C124 50(3) . .
C122 C102 C124 111(3) . .
C126 C102 C124 152(3) . .
C8A C102 C124 107(2) . .
C125 C102 C121 59(3) . .
C122 C102 C121 116(3) . .
C126 C102 C121 82(2) . .
C8A C102 C121 104(2) . .
C124 C102 C121 103(2) . .
C125 C102 C123 101(4) . .
C122 C102 C123 51(2) . .
C126 C102 C123 90(3) . .
C8A C102 C123 144(2) . .
C124 C102 C123 62(2) . .
C121 C102 C123 112(2) . .
C125 C102 C8B 119(4) . .
C122 C102 C8B 68(3) . .
C126 C102 C8B 99(3) . .
C8A C102 C8B 72(2) . .
C124 C102 C8B 78(3) . .
C121 C102 C8B 176(3) . .
C123 C102 C8B 72(2) . .
C141 C103 C144 120(4) . .
C141 C103 C7B 81(4) . .
C144 C103 C7B 117(3) . .
C141 C103 C143 158(4) . .
C144 C103 C143 58(2) . .
C7B C103 C143 120(2) . .
C141 C103 C146 47(3) . .
C144 C103 C146 122(3) . .
C7B C103 C146 115(2) . .
C143 C103 C146 113(2) . .
C141 C103 C145 106(4) . .
C144 C103 C145 113(3) . .
C7B C103 C145 115(2) . .
C143 C103 C145 61(2) . .
C146 C103 C145 63(2) . .
C141 C103 C7A 116(4) . .
C144 C103 C7A 105(3) . .
C7B C103 C7A 36.7(15) . .
C143 C103 C7A 83(2) . .
C146 C103 C7A 133(2) . .
C145 C103 C7A 94(3) . .
C141 C103 C142 73(3) . .
C144 C103 C142 50(2) . .
C7B C103 C142 97(2) . .
C143 C103 C142 108(2) . .
C146 C103 C142 100(2) . .
C145 C103 C142 147(3) . .
C7A C103 C142 117(2) . .
C131 C104 C134 133(3) . .
C131 C104 C5A 79(3) . .
C134 C104 C5A 125(3) . .
C131 C104 C135 97(3) . .
C134 C104 C135 38(2) . .
C5A C104 C135 117(3) . .
C131 C104 C133 121(3) . .
C134 C104 C133 81(2) . .
C5A C104 C133 124(3) . .
C135 C104 C133 112(3) . .
C131 C104 C132 65(3) . .
C134 C104 C132 130(3) . .
C5A C104 C132 102(3) . .
C135 C104 C132 133(3) . .
C133 C104 C132 58(3) . .
C131 C104 C5B 119(3) . .
C134 C104 C5B 92(2) . .
C5A C104 C5B 40.3(15) . .
C135 C104 C5B 106(2) . .
C133 C104 C5B 101(2) . .
C132 C104 C5B 120(3) . .
C131 C104 C136 42(3) . .
C134 C104 C136 92(3) . .
C5A C104 C136 96(3) . .
C135 C104 C136 55(2) . .
C133 C104 C136 136(3) . .
C132 C104 C136 98(3) . .
C5B C104 C136 123(2) . .
O2 C6A C2 126(2) . .
O2 C6A C6B 46.2(18) . .
C2 C6A C6B 159(3) . .
O2 C6A C101 108.1(19) . .
C2 C6A C101 125(2) . .
C6B C6A C101 65(2) . .
C5B C2 C6A 124(2) . .
C124 C125 C102 77(5) . .
C124 C125 C121 135(6) . .
C102 C125 C121 72(4) . .
C7B C4 C8A 123(2) . .
C7B C4 C7A 28.6(15) . .
C8A C4 C7A 111(2) . .
O6 C8A C4 127(2) . .
O6 C8A C102 105.6(19) . .
C4 C8A C102 128(2) . .
O6 C8A C8B 46.6(18) . .
C4 C8A C8B 171(3) . .
C102 C8A C8B 59.5(19) . .
C5A C5B C2 142(3) . .
C5A C5B O4 52(2) . .
C2 C5B O4 130(2) . .
C5A C5B C104 62(2) . .
C2 C5B C104 131(2) . .
O4 C5B C104 99.0(17) . .
C7A C7B O3 60(3) . .
C7A C7B C4 112(3) . .
O3 C7B C4 122(2) . .
C7A C7B C103 83(3) . .
O3 C7B C103 115(2) . .
C4 C7B C103 121(2) . .
C7A C7B C141 127(4) . .
O3 C7B C141 146(3) . .
C4 C7B C141 88(3) . .
C103 C7B C141 46(2) . .
C125 C121 C102 49(3) . .
C112 C111 C116 132(7) . .
C112 C111 C101 72(5) . .
C116 C111 C101 64(4) . .
C126 C122 C123 134(5) . .
C126 C122 C102 75(4) . .
C123 C122 C102 76(3) . .
C126 C122 C8B 119(4) . .
C123 C122 C8B 79(4) . .
C102 C122 C8B 67(3) . .
C141 C146 C103 58(4) . .
C141 C146 C145 116(5) . .
C103 C146 C145 63(2) . .
C131 C136 C135 102(5) . .
C131 C136 C104 49(3) . .
C135 C136 C104 53(2) . .
C146 C141 C103 75(5) . .
C146 C141 C142 111(6) . .
C103 C141 C142 63(4) . .
C146 C141 C7B 114(6) . .
C103 C141 C7B 52(3) . .
C142 C141 C7B 81(4) . .
C135 C134 C104 73(4) . .
C135 C134 C133 116(5) . .
C104 C134 C133 52.2(19) . .
C122 C123 C124 106(4) . .
C122 C123 C102 53(3) . .
C124 C123 C102 55(2) . .
C5B C5A O4 79(3) . .
C5B C5A C1 121(5) . .
O4 C5A C1 125(4) . .
C5B C5A C104 77(3) . .
O4 C5A C104 124(3) . .
C1 C5A C104 110(4) . .
C5B C5A C131 124(4) . .
O4 C5A C131 125(3) . .
C1 C5A C131 87(4) . .
C104 C5A C131 46.7(19) . .
C136 C131 C104 89(5) . .
C136 C131 C132 134(6) . .
C104 C131 C132 67(4) . .
C136 C131 C5A 107(5) . .
C104 C131 C5A 54(2) . .
C132 C131 C5A 90(4) . .
C113 C114 C101 73(7) . .
C113 C114 C6B 88(8) . .
C101 C114 C6B 59(3) . .
C113 C114 C115 106(8) . .
C101 C114 C115 52(3) . .
C6B C114 C115 99(4) . .
C111 C112 C113 125(9) . .
C111 C112 C101 67(4) . .
C113 C112 C101 65(6) . .
C114 C113 C112 126(10) . .
C114 C113 C101 65(7) . .
C112 C113 C101 69(6) . .
C6B C3 C7A 114(4) . .
O2 C6B C3 128(4) . .
O2 C6B C6A 54(2) . .
C3 C6B C6A 160(4) . .
O2 C6B C101 110(3) . .
C3 C6B C101 122(3) . .
C6A C6B C101 59.3(18) . .
O2 C6B C114 152(4) . .
C3 C6B C114 75(3) . .
C6A C6B C114 99(3) . .
C101 C6B C114 49(2) . .
C133 C132 C131 107(5) . .
C133 C132 C104 59(3) . .
C131 C132 C104 49(3) . .
C125 C124 C102 53(3) . .
C125 C124 C123 104(4) . .
C102 C124 C123 63(3) . .
C1 C8B O6 125(5) . .
C1 C8B C102 146(5) . .
O6 C8B C102 87(3) . .
C1 C8B C122 118(4) . .
O6 C8B C122 111(4) . .
C102 C8B C122 46(2) . .
C1 C8B C8A 160(5) . .
O6 C8B C8A 39.4(16) . .
C102 C8B C8A 48.5(17) . .
C122 C8B C8A 83(3) . .
C7B C7A O3 71(3) . .
C7B C7A C3 144(4) . .
O3 C7A C3 130(4) . .
C7B C7A C103 60(3) . .
O3 C7A C103 108(3) . .
C3 C7A C103 121(3) . .
C7B C7A C4 39(2) . .
O3 C7A C4 90(2) . .
C3 C7A C4 106(3) . .
C103 C7A C4 84(2) . .
C144 C143 C103 59(3) . .
C144 C143 C145 118(4) . .
C103 C143 C145 66(3) . .
C144 C142 C103 55(3) . .
C144 C142 C141 98(4) . .
C103 C142 C141 45(2) . .
C111 C116 C101 69(4) . .
C134 C135 C104 69(4) . .
C134 C135 C136 139(5) . .
C104 C135 C136 72(3) . .
C143 C145 C103 53(2) . .
C143 C145 C146 100(3) . .
C103 C145 C146 54(2) . .
C122 C126 C102 60(3) . .
C5A C1 C8B 117(5) . .
C142 C144 C143 137(5) . .
C142 C144 C103 75(3) . .
C143 C144 C103 62(3) . .
C101 C115 C114 49(3) . .
C132 C133 C104 63(3) . .
C132 C133 C134 104(4) . .
C104 C133 C134 46.8(18) . .

loop_
_geom_bond_atom_site_label_1
_geom_bond_atom_site_label_2
_geom_bond_distance
_geom_bond_site_symmetry_2
Hf1 O5 1.886(10) .
Hf1 O1 2.105(8) 3
Hf1 O2 2.112(9) .
Hf1 O1 2.129(8) .
Hf1 O3 2.141(9) .
Hf1 O4 2.145(9) .
Hf1 O6 2.193(8) .
Hf1 Hf1 3.5621(15) 3
O1 Hf1 2.105(8) 3
O2 C6B 1.13(4) .
O2 C6A 1.27(3) .
O3 C7A 1.16(4) .
O3 C7B 1.28(3) .
O4 C5A 1.13(4) .
O4 C5B 1.41(3) .
O5 C1A 1.40(3) .
O6 C8A 1.27(2) .
O6 C8B 1.45(5) .
C1A C3A 1.39(3) .
C1A C2A 1.44(3) .
C101 C114 1.50(7) .
C101 C116 1.52(6) .
C101 C115 1.56(5) .
C101 C111 1.57(5) .
C101 C113 1.58(10) .
C101 C6A 1.61(3) .
C101 C112 1.62(6) .
C101 C6B 1.70(4) .
C102 C125 1.28(6) .
C102 C122 1.40(4) .
C102 C126 1.57(5) .
C102 C8A 1.57(3) .
C102 C124 1.57(5) .
C102 C121 1.62(4) .
C102 C123 1.69(5) .
C102 C8B 1.81(6) .
C103 C141 1.35(7) .
C103 C144 1.44(5) .
C103 C7B 1.48(3) .
C103 C143 1.48(4) .
C103 C146 1.54(4) .
C103 C145 1.69(5) .
C103 C7A 1.70(4) .
C103 C142 1.71(4) .
C104 C131 1.32(5) .
C104 C134 1.44(4) .
C104 C5A 1.47(4) .
C104 C135 1.47(4) .
C104 C133 1.56(4) .
C104 C132 1.61(7) .
C104 C5B 1.62(3) .
C104 C136 1.74(6) .
C6A C2 1.31(3) .
C6A C6B 1.55(5) .
C2 C5B 1.22(3) .
C125 C124 1.23(6) .
C125 C121 1.47(7) .
C4 C7B 1.35(3) .
C4 C8A 1.36(3) .
C4 C7A 1.98(4) .
C8A C8B 1.99(6) .
C5B C5A 1.07(4) .
C7B C7A 1.02(4) .
C7B C141 1.85(8) .
C111 C112 1.11(7) .
C111 C116 1.21(6) .
C122 C126 1.14(5) .
C122 C123 1.36(6) .
C122 C8B 1.82(7) .
C146 C141 1.16(7) .
C146 C145 1.70(6) .
C136 C131 1.16(6) .
C136 C135 1.50(5) .
C141 C142 1.84(8) .
C134 C135 0.95(5) .
C134 C133 1.95(5) .
C123 C124 1.68(6) .
C5A C1 1.416(16) .
C5A C131 1.78(6) .
C131 C132 1.59(8) .
C114 C113 1.12(11) .
C114 C6B 1.87(8) .
C114 C115 1.94(7) .
C112 C113 1.23(11) .
C3 C6B 1.47(5) .
C3 C7A 1.57(5) .
C132 C133 1.54(7) .
C8B C1 1.417(16) .
C143 C144 1.43(5) .
C143 C145 1.61(6) .
C142 C144 1.35(5) .
